data_7023796
loop_
_publ_author_name
'Jayaratna, Naleen B.'
'Pardue, Daniel B.'
'Ray, Sriparna'
'Yousufuddin, Muhammed'
'Thakur, Krishna G.'
'Cundari, Thomas R.'
'Dias, H. V. Rasika'

_publ_section_title
;
 Silver(i) complexes of tris(pyrazolyl)borate ligands bearing six
 trifluoromethyl and three additional electron-withdrawing substituents.
;
_journal_issue 43
_journal_name_full 'Dalton transactions (Cambridge, England : 2003)'
_journal_page_first 15399
_journal_page_last 15410
_journal_paper_doi 10.1039/c3dt52152d
_journal_volume 42
_journal_year 2013
_chemical_formula_sum 'C23 H18 Ag B F18 N6'
_chemical_formula_weight 839.11
_chemical_name_common '[HB(3,5-(CF3)2Pz)3]Ag(cyclooctene)'
_space_group_IT_number 2
_symmetry_cell_setting triclinic
_symmetry_space_group_name_Hall '-P 1'
_symmetry_space_group_name_H-M 'P -1'
_atom_sites_solution_hydrogens geom
_atom_sites_solution_primary direct
_atom_sites_solution_secondary difmap
_audit_creation_method SHELXL-97
_cell_angle_alpha 83.886(1)
_cell_angle_beta 74.977(1)
_cell_angle_gamma 81.857(1)
_cell_formula_units_Z 4
_cell_length_a 10.5488(4)
_cell_length_b 16.9402(7)
_cell_length_c 17.4895(7)
_cell_measurement_reflns_used 9538
_cell_measurement_temperature 100(2)
_cell_measurement_theta_max 34.08
_cell_measurement_theta_min 2.94
_cell_volume 2980.1(2)
_computing_cell_refinement 'Bruker SAINT'
_computing_data_collection 'Bruker APEX2'
_computing_data_reduction 'Bruker SAINT'
_computing_molecular_graphics 'Bruker SHELXTL'
_computing_publication_material 'Bruker SHELXTL'
_computing_structure_refinement 'SHELXL-97 (Sheldrick, 2008)'
_computing_structure_solution 'SHELXS-97 (Sheldrick, 2008)'
_diffrn_ambient_temperature 100(2)
_diffrn_measured_fraction_theta_full 0.995
_diffrn_measured_fraction_theta_max 0.995
_diffrn_measurement_device_type 'Bruker D8 Quest'
_diffrn_measurement_method '\f and \w scans'
_diffrn_radiation_monochromator graphite
_diffrn_radiation_source 'fine-focus sealed tube'
_diffrn_radiation_type MoK\a
_diffrn_radiation_wavelength 0.71073
_diffrn_reflns_av_R_equivalents 0.0207
_diffrn_reflns_av_sigmaI/netI 0.0298
_diffrn_reflns_limit_h_max 16
_diffrn_reflns_limit_h_min -16
_diffrn_reflns_limit_k_max 26
_diffrn_reflns_limit_k_min -26
_diffrn_reflns_limit_l_max 27
_diffrn_reflns_limit_l_min -27
_diffrn_reflns_number 58332
_diffrn_reflns_theta_full 34.14
_diffrn_reflns_theta_max 34.14
_diffrn_reflns_theta_min 2.79
_exptl_absorpt_coefficient_mu 0.817
_exptl_absorpt_correction_T_max 0.746
_exptl_absorpt_correction_T_min 0.686
_exptl_absorpt_correction_type multi-scan
_exptl_absorpt_process_details SADABS
_exptl_crystal_colour colourless
_exptl_crystal_density_diffrn 1.870
_exptl_crystal_density_method 'not measured'
_exptl_crystal_description prism
_exptl_crystal_F_000 1648
_exptl_crystal_size_max 0.15
_exptl_crystal_size_mid 0.12
_exptl_crystal_size_min 0.05
_refine_diff_density_max 0.909
_refine_diff_density_min -0.620
_refine_diff_density_rms 0.088
_refine_ls_extinction_method none
_refine_ls_goodness_of_fit_ref 1.039
_refine_ls_hydrogen_treatment mixed
_refine_ls_matrix_type full
_refine_ls_number_parameters 891
_refine_ls_number_reflns 24492
_refine_ls_number_restraints 0
_refine_ls_restrained_S_all 1.039
_refine_ls_R_factor_all 0.0444
_refine_ls_R_factor_gt 0.0314
_refine_ls_shift/su_max 0.002
_refine_ls_shift/su_mean 0.000
_refine_ls_structure_factor_coef Fsqd
_refine_ls_weighting_details 'calc w=1/[\s^2^(Fo^2^)+(0.0376P)^2^+0.7656P] where P=(Fo^2^+2Fc^2^)/3'
_refine_ls_weighting_scheme calc
_refine_ls_wR_factor_gt 0.0712
_refine_ls_wR_factor_ref 0.0757
_reflns_number_gt 20048
_reflns_number_total 24492
_reflns_threshold_expression >2sigma(I)
_cod_data_source_file c3dt52152d.txt
_cod_data_source_block rad4_0m
_cod_original_sg_symbol_H-M P-1
_cod_database_code 7023796

loop_
_symmetry_equiv_pos_as_xyz
'x, y, z'
'-x, -y, -z'

loop_
_atom_site_label
_atom_site_type_symbol
_atom_site_fract_x
_atom_site_fract_y
_atom_site_fract_z
_atom_site_U_iso_or_equiv
_atom_site_adp_type
_atom_site_occupancy
_atom_site_symmetry_multiplicity
_atom_site_calc_flag
_atom_site_refinement_flags
Ag1 Ag 0.797224(10) 0.098015(6) 0.272840(6) 0.01852(3) Uani 1 1 d .
F1 F 0.78031(12) 0.06910(7) 0.08048(7) 0.0394(2) Uani 1 1 d .
F2 F 0.88945(16) 0.12153(7) -0.03033(6) 0.0516(3) Uani 1 1 d .
F3 F 0.99053(11) 0.06468(6) 0.05662(7) 0.0384(2) Uani 1 1 d .
F4 F 0.90036(10) 0.42603(6) 0.01223(6) 0.0312(2) Uani 1 1 d .
F5 F 0.95378(11) 0.42530(6) 0.12298(6) 0.0339(2) Uani 1 1 d .
F6 F 0.74895(10) 0.44539(6) 0.11945(6) 0.0342(2) Uani 1 1 d .
F7 F 1.12287(9) 0.05192(5) 0.36239(6) 0.02499(18) Uani 1 1 d .
F8 F 1.05848(9) 0.09690(5) 0.47867(5) 0.02280(17) Uani 1 1 d .
F9 F 0.92083(8) 0.04890(5) 0.42868(5) 0.02129(16) Uani 1 1 d .
F10 F 1.01546(12) 0.41883(6) 0.26360(7) 0.0415(3) Uani 1 1 d .
F11 F 1.05939(14) 0.40378(6) 0.37805(8) 0.0517(4) Uani 1 1 d .
F12 F 0.85880(13) 0.43241(6) 0.36909(7) 0.0437(3) Uani 1 1 d .
F13 F 0.46319(11) 0.08058(6) 0.32101(6) 0.0372(2) Uani 1 1 d .
F14 F 0.31346(10) 0.14250(7) 0.41089(8) 0.0432(3) Uani 1 1 d .
F15 F 0.49382(10) 0.08445(6) 0.43682(6) 0.0316(2) Uani 1 1 d .
F16 F 0.60767(12) 0.44540(6) 0.35745(7) 0.0419(3) Uani 1 1 d .
F17 F 0.40356(11) 0.44494(6) 0.35895(7) 0.0389(3) Uani 1 1 d .
F18 F 0.54973(12) 0.44789(6) 0.24799(6) 0.0438(3) Uani 1 1 d .
N1 N 0.83841(12) 0.19387(7) 0.16034(7) 0.0178(2) Uani 1 1 d .
N2 N 0.83351(11) 0.27235(6) 0.17207(7) 0.01598(19) Uani 1 1 d .
N3 N 0.91005(11) 0.18518(6) 0.32559(6) 0.01402(18) Uani 1 1 d .
N4 N 0.89482(11) 0.26496(6) 0.30582(7) 0.01491(19) Uani 1 1 d .
N5 N 0.63034(11) 0.20189(6) 0.31689(7) 0.01618(19) Uani 1 1 d .
N6 N 0.65446(11) 0.27924(6) 0.30090(6) 0.01526(19) Uani 1 1 d .
C1 C 0.86597(14) 0.18979(8) 0.08178(8) 0.0200(2) Uani 1 1 d .
C2 C 0.87983(14) 0.26442(9) 0.04116(8) 0.0213(3) Uani 1 1 d .
H2 H 0.8993 0.2772 -0.0146 0.026 Uiso 1 1 calc R
C3 C 0.85880(13) 0.31533(8) 0.10045(8) 0.0180(2) Uani 1 1 d .
C4 C 0.88143(18) 0.11119(10) 0.04731(9) 0.0291(3) Uani 1 1 d .
C5 C 0.86472(15) 0.40360(9) 0.08958(9) 0.0224(3) Uani 1 1 d .
C6 C 0.98578(12) 0.17428(7) 0.37684(7) 0.0139(2) Uani 1 1 d .
C7 C 1.02296(13) 0.24575(8) 0.39132(8) 0.0180(2) Uani 1 1 d .
H7 H 1.0768 0.2538 0.4251 0.022 Uiso 1 1 calc R
C8 C 0.96337(14) 0.30184(8) 0.34518(8) 0.0184(2) Uani 1 1 d .
C9 C 1.02167(13) 0.09289(7) 0.41184(8) 0.0163(2) Uani 1 1 d .
C10 C 0.97265(19) 0.38957(9) 0.33864(11) 0.0306(4) Uani 1 1 d .
C11 C 0.50284(13) 0.20356(8) 0.35473(8) 0.0179(2) Uani 1 1 d .
C12 C 0.44112(14) 0.28142(9) 0.36399(8) 0.0195(2) Uani 1 1 d .
H12 H 0.3514 0.2985 0.3887 0.023 Uiso 1 1 calc R
C13 C 0.54033(14) 0.32769(8) 0.32902(8) 0.0177(2) Uani 1 1 d .
C14 C 0.44362(14) 0.12769(9) 0.38109(9) 0.0239(3) Uani 1 1 d .
C15 C 0.52694(16) 0.41683(9) 0.32274(9) 0.0265(3) Uani 1 1 d .
C16 C 0.88368(16) -0.03225(8) 0.24040(9) 0.0239(3) Uani 1 1 d .
H16 H 0.8958 -0.0403 0.1830 0.029 Uiso 1 1 calc R
C17 C 0.75780(15) -0.03702(8) 0.28412(10) 0.0242(3) Uani 1 1 d .
H17 H 0.6966 -0.0473 0.2521 0.029 Uiso 1 1 calc R
C18 C 0.71948(16) -0.07045(9) 0.36934(10) 0.0271(3) Uani 1 1 d .
H18A H 0.6273 -0.0486 0.3936 0.033 Uiso 1 1 calc R
H18B H 0.7773 -0.0526 0.3990 0.033 Uiso 1 1 calc R
C19 C 0.73049(16) -0.16245(9) 0.37766(11) 0.0297(3) Uani 1 1 d .
H19A H 0.6809 -0.1792 0.4319 0.036 Uiso 1 1 calc R
H19B H 0.6863 -0.1799 0.3399 0.036 Uiso 1 1 calc R
C20 C 0.87023(16) -0.20666(9) 0.36329(10) 0.0279(3) Uani 1 1 d .
H20A H 0.8642 -0.2627 0.3852 0.034 Uiso 1 1 calc R
H20B H 0.9199 -0.1821 0.3936 0.034 Uiso 1 1 calc R
C21 C 0.95050(16) -0.20724(9) 0.27593(10) 0.0270(3) Uani 1 1 d .
H21A H 0.9950 -0.2621 0.2664 0.032 Uiso 1 1 calc R
H21B H 0.8879 -0.1948 0.2416 0.032 Uiso 1 1 calc R
C22 C 1.05503(16) -0.14929(9) 0.25002(10) 0.0273(3) Uani 1 1 d .
H22A H 1.0917 -0.1501 0.1919 0.033 Uiso 1 1 calc R
H22B H 1.1282 -0.1686 0.2756 0.033 Uiso 1 1 calc R
C23 C 1.00431(15) -0.06227(8) 0.27009(10) 0.0250(3) Uani 1 1 d .
H23A H 0.9828 -0.0591 0.3283 0.030 Uiso 1 1 calc R
H23B H 1.0747 -0.0278 0.2457 0.030 Uiso 1 1 calc R
B1 B 0.79427(15) 0.30235(8) 0.25697(9) 0.0155(2) Uani 1 1 d .
H1B1 H 0.7891(16) 0.3665(10) 0.2548(10) 0.011(4) Uiso 1 1 d .
Ag2 Ag 0.548396(10) 0.709352(6) 0.116131(5) 0.01637(2) Uani 1 1 d .
F19 F 0.40530(13) 0.88809(6) 0.05927(6) 0.0420(3) Uani 1 1 d .
F20 F 0.32854(18) 0.99772(8) 0.11338(7) 0.0725(5) Uani 1 1 d .
F21 F 0.53621(16) 0.95899(10) 0.08492(8) 0.0668(4) Uani 1 1 d .
F22 F 0.21491(9) 0.83685(6) 0.44262(6) 0.0297(2) Uani 1 1 d .
F23 F 0.31467(10) 0.94197(5) 0.42727(5) 0.02736(19) Uani 1 1 d .
F24 F 0.41932(10) 0.82577(6) 0.44371(6) 0.0309(2) Uani 1 1 d .
F25 F 0.89030(9) 0.71430(6) 0.11720(5) 0.02703(19) Uani 1 1 d .
F26 F 0.98987(9) 0.61262(7) 0.17215(6) 0.0365(2) Uani 1 1 d .
F27 F 0.85421(9) 0.59583(5) 0.10363(5) 0.02523(18) Uani 1 1 d .
F28 F 0.55190(12) 0.68196(6) 0.47476(5) 0.0342(2) Uani 1 1 d .
F29 F 0.67908(11) 0.57024(7) 0.46488(6) 0.0371(2) Uani 1 1 d .
F30 F 0.48062(10) 0.57646(5) 0.45215(5) 0.0288(2) Uani 1 1 d .
F31 F 0.46361(11) 0.51647(6) 0.08891(6) 0.0350(2) Uani 1 1 d .
F32 F 0.26037(12) 0.49263(6) 0.11750(6) 0.0378(2) Uani 1 1 d .
F33 F 0.31609(11) 0.60434(6) 0.05621(6) 0.0345(2) Uani 1 1 d .
F34 F 0.21970(11) 0.58550(7) 0.45083(6) 0.0354(2) Uani 1 1 d .
F35 F 0.04498(10) 0.58874(7) 0.40793(6) 0.0358(2) Uani 1 1 d .
F36 F 0.12153(9) 0.69800(6) 0.41571(6) 0.0302(2) Uani 1 1 d .
N7 N 0.42569(12) 0.81287(7) 0.20269(6) 0.0175(2) Uani 1 1 d .
N8 N 0.40245(11) 0.79441(6) 0.28216(6) 0.01503(19) Uani 1 1 d .
N9 N 0.64564(11) 0.68072(7) 0.22454(6) 0.01494(19) Uani 1 1 d .
N10 N 0.56712(11) 0.67343(6) 0.29915(6) 0.01407(18) Uani 1 1 d .
N11 N 0.39107(11) 0.63443(7) 0.20321(6) 0.01597(19) Uani 1 1 d .
N12 N 0.34410(11) 0.65358(6) 0.27940(6) 0.01498(19) Uani 1 1 d .
C24 C 0.40272(14) 0.89229(8) 0.19341(8) 0.0193(2) Uani 1 1 d .
C25 C 0.36540(14) 0.92723(8) 0.26566(8) 0.0195(2) Uani 1 1 d .
H25 H 0.3442 0.9824 0.2748 0.023 Uiso 1 1 calc R
C26 C 0.36655(12) 0.86294(7) 0.32067(8) 0.0159(2) Uani 1 1 d .
C27 C 0.41786(19) 0.93418(9) 0.11269(9) 0.0303(3) Uani 1 1 d .
C28 C 0.32941(14) 0.86612(8) 0.40888(8) 0.0193(2) Uani 1 1 d .
C29 C 0.76552(13) 0.64577(8) 0.22895(8) 0.0157(2) Uani 1 1 d .
C30 C 0.76756(14) 0.61516(8) 0.30571(8) 0.0181(2) Uani 1 1 d .
H30 H 0.8402 0.5878 0.3242 0.022 Uiso 1 1 calc R
C31 C 0.63982(13) 0.63385(7) 0.34831(7) 0.0161(2) Uani 1 1 d .
C32 C 0.87479(13) 0.64199(9) 0.15577(8) 0.0206(2) Uani 1 1 d .
C33 C 0.58637(16) 0.61564(8) 0.43516(8) 0.0221(3) Uani 1 1 d .
C34 C 0.31244(13) 0.58370(8) 0.19204(8) 0.0172(2) Uani 1 1 d .
C35 C 0.21347(13) 0.56926(8) 0.25958(8) 0.0192(2) Uani 1 1 d .
H35 H 0.1457 0.5357 0.2667 0.023 Uiso 1 1 calc R
C36 C 0.23655(13) 0.61501(8) 0.31389(8) 0.0169(2) Uani 1 1 d .
C37 C 0.33864(16) 0.54905(9) 0.11375(9) 0.0244(3) Uani 1 1 d .
C38 C 0.15710(14) 0.62197(9) 0.39762(9) 0.0227(3) Uani 1 1 d .
C39 C 0.58670(14) 0.69242(9) -0.01860(8) 0.0208(3) Uani 1 1 d .
H39 H 0.6029 0.6348 -0.0303 0.025 Uiso 1 1 calc R
C40 C 0.69649(14) 0.72011(9) -0.00947(8) 0.0201(2) Uani 1 1 d .
H40 H 0.7745 0.6781 -0.0156 0.024 Uiso 1 1 calc R
C41 C 0.73495(15) 0.80284(9) -0.03619(8) 0.0234(3) Uani 1 1 d .
H41A H 0.7914 0.8163 -0.0034 0.028 Uiso 1 1 calc R
H41B H 0.6542 0.8419 -0.0275 0.028 Uiso 1 1 calc R
C42 C 0.80967(15) 0.81027(11) -0.12416(9) 0.0279(3) Uani 1 1 d .
H42A H 0.8507 0.8607 -0.1345 0.033 Uiso 1 1 calc R
H42B H 0.8821 0.7657 -0.1338 0.033 Uiso 1 1 calc R
C43 C 0.72667(16) 0.80961(11) -0.18434(9) 0.0314(3) Uani 1 1 d .
H43A H 0.6481 0.8498 -0.1706 0.038 Uiso 1 1 calc R
H43B H 0.7796 0.8269 -0.2375 0.038 Uiso 1 1 calc R
C44 C 0.67928(18) 0.72971(12) -0.19007(9) 0.0339(4) Uani 1 1 d .
H44A H 0.7343 0.6866 -0.1665 0.041 Uiso 1 1 calc R
H44B H 0.6946 0.7206 -0.2469 0.041 Uiso 1 1 calc R
C45 C 0.53374(18) 0.72243(12) -0.14947(9) 0.0338(4) Uani 1 1 d .
H45A H 0.5158 0.6675 -0.1538 0.041 Uiso 1 1 calc R
H45B H 0.4782 0.7597 -0.1785 0.041 Uiso 1 1 calc R
C46 C 0.49168(15) 0.74030(10) -0.06103(9) 0.0256(3) Uani 1 1 d .
H46A H 0.4914 0.7980 -0.0562 0.031 Uiso 1 1 calc R
H46B H 0.4012 0.7262 -0.0369 0.031 Uiso 1 1 calc R
B2 B 0.41791(14) 0.70625(8) 0.31720(8) 0.0147(2) Uani 1 1 d .
H2B2 H 0.3809(16) 0.7051(10) 0.3778(10) 0.011(4) Uiso 1 1 d .

loop_
_atom_site_aniso_label
_atom_site_aniso_U_11
_atom_site_aniso_U_22
_atom_site_aniso_U_33
_atom_site_aniso_U_23
_atom_site_aniso_U_13
_atom_site_aniso_U_12
Ag1 0.02053(5) 0.01182(4) 0.02236(5) -0.00157(3) -0.00362(4) -0.00205(3)
F1 0.0464(6) 0.0344(5) 0.0425(6) -0.0092(5) -0.0110(5) -0.0175(5)
F2 0.0982(11) 0.0419(6) 0.0192(5) -0.0087(4) -0.0177(6) -0.0128(7)
F3 0.0421(6) 0.0301(5) 0.0411(6) -0.0163(5) -0.0061(5) 0.0045(4)
F4 0.0362(5) 0.0311(5) 0.0225(4) 0.0112(4) -0.0031(4) -0.0086(4)
F5 0.0429(6) 0.0255(5) 0.0395(6) 0.0076(4) -0.0201(5) -0.0142(4)
F6 0.0320(5) 0.0226(4) 0.0380(5) 0.0076(4) 0.0016(4) 0.0033(4)
F7 0.0213(4) 0.0203(4) 0.0296(4) -0.0053(3) -0.0030(3) 0.0066(3)
F8 0.0302(4) 0.0200(4) 0.0205(4) 0.0033(3) -0.0134(3) -0.0012(3)
F9 0.0236(4) 0.0147(3) 0.0251(4) 0.0034(3) -0.0053(3) -0.0058(3)
F10 0.0630(8) 0.0279(5) 0.0434(6) 0.0170(4) -0.0269(6) -0.0275(5)
F11 0.0856(9) 0.0227(5) 0.0728(9) 0.0099(5) -0.0628(8) -0.0225(5)
F12 0.0708(8) 0.0156(4) 0.0511(7) -0.0089(4) -0.0297(6) 0.0058(5)
F13 0.0453(6) 0.0357(5) 0.0356(5) -0.0133(4) -0.0066(5) -0.0199(5)
F14 0.0162(4) 0.0428(6) 0.0663(8) -0.0057(6) 0.0017(5) -0.0101(4)
F15 0.0364(5) 0.0271(5) 0.0314(5) 0.0036(4) -0.0067(4) -0.0109(4)
F16 0.0514(7) 0.0217(5) 0.0531(7) -0.0167(5) -0.0090(6) -0.0031(4)
F17 0.0380(6) 0.0270(5) 0.0377(6) -0.0029(4) 0.0058(4) 0.0147(4)
F18 0.0563(7) 0.0299(5) 0.0273(5) 0.0102(4) 0.0056(5) 0.0155(5)
N1 0.0215(5) 0.0157(5) 0.0165(5) -0.0019(4) -0.0049(4) -0.0022(4)
N2 0.0179(5) 0.0143(4) 0.0155(5) 0.0007(4) -0.0042(4) -0.0021(4)
N3 0.0154(5) 0.0111(4) 0.0150(4) 0.0002(3) -0.0036(4) -0.0008(3)
N4 0.0184(5) 0.0109(4) 0.0166(5) 0.0010(4) -0.0065(4) -0.0030(4)
N5 0.0159(5) 0.0144(5) 0.0187(5) -0.0019(4) -0.0045(4) -0.0024(4)
N6 0.0174(5) 0.0132(4) 0.0153(5) -0.0022(4) -0.0050(4) 0.0004(4)
C1 0.0221(6) 0.0224(6) 0.0157(5) -0.0027(5) -0.0043(5) -0.0032(5)
C2 0.0204(6) 0.0276(7) 0.0147(5) 0.0012(5) -0.0029(5) -0.0039(5)
C3 0.0158(5) 0.0204(6) 0.0166(5) 0.0035(4) -0.0034(4) -0.0028(4)
C4 0.0397(9) 0.0305(8) 0.0187(6) -0.0062(6) -0.0072(6) -0.0065(6)
C5 0.0227(6) 0.0216(6) 0.0211(6) 0.0072(5) -0.0045(5) -0.0048(5)
C6 0.0144(5) 0.0125(5) 0.0137(5) 0.0002(4) -0.0025(4) -0.0012(4)
C7 0.0202(6) 0.0162(5) 0.0195(6) 0.0010(4) -0.0087(5) -0.0036(4)
C8 0.0243(6) 0.0130(5) 0.0207(6) 0.0016(4) -0.0103(5) -0.0049(4)
C9 0.0171(5) 0.0141(5) 0.0170(5) 0.0002(4) -0.0043(4) -0.0001(4)
C10 0.0498(10) 0.0156(6) 0.0369(8) 0.0043(6) -0.0285(8) -0.0101(6)
C11 0.0163(6) 0.0217(6) 0.0170(6) -0.0040(5) -0.0050(4) -0.0027(4)
C12 0.0174(6) 0.0261(6) 0.0152(5) -0.0060(5) -0.0052(4) 0.0025(5)
C13 0.0219(6) 0.0175(5) 0.0130(5) -0.0038(4) -0.0052(4) 0.0039(4)
C14 0.0183(6) 0.0268(7) 0.0269(7) -0.0063(6) -0.0024(5) -0.0061(5)
C15 0.0318(8) 0.0196(6) 0.0214(6) -0.0023(5) 0.0004(6) 0.0074(5)
C16 0.0317(7) 0.0144(5) 0.0253(7) -0.0046(5) -0.0058(6) -0.0016(5)
C17 0.0278(7) 0.0138(5) 0.0338(8) -0.0046(5) -0.0111(6) -0.0031(5)
C18 0.0256(7) 0.0164(6) 0.0358(8) -0.0020(6) -0.0004(6) -0.0038(5)
C19 0.0295(8) 0.0176(6) 0.0393(9) 0.0018(6) -0.0029(7) -0.0070(5)
C20 0.0317(8) 0.0160(6) 0.0368(8) -0.0010(6) -0.0097(7) -0.0036(5)
C21 0.0311(8) 0.0169(6) 0.0356(8) -0.0085(6) -0.0121(6) 0.0004(5)
C22 0.0256(7) 0.0203(6) 0.0348(8) -0.0091(6) -0.0044(6) 0.0012(5)
C23 0.0247(7) 0.0175(6) 0.0326(8) -0.0069(5) -0.0041(6) -0.0034(5)
B1 0.0191(6) 0.0120(5) 0.0158(6) 0.0001(5) -0.0057(5) -0.0011(5)
Ag2 0.01813(5) 0.02060(5) 0.00993(4) -0.00061(3) -0.00311(3) -0.00188(3)
F19 0.0711(8) 0.0318(5) 0.0215(5) 0.0021(4) -0.0137(5) 0.0002(5)
F20 0.1155(13) 0.0401(7) 0.0315(6) 0.0086(5) 0.0021(7) 0.0457(8)
F21 0.0785(10) 0.0835(11) 0.0373(7) 0.0232(7) -0.0025(7) -0.0494(9)
F22 0.0274(5) 0.0353(5) 0.0227(4) -0.0087(4) 0.0070(4) -0.0108(4)
F23 0.0371(5) 0.0190(4) 0.0248(4) -0.0109(3) -0.0032(4) -0.0009(4)
F24 0.0376(5) 0.0325(5) 0.0253(4) -0.0104(4) -0.0155(4) 0.0079(4)
F25 0.0274(5) 0.0293(5) 0.0211(4) 0.0017(3) 0.0016(3) -0.0095(4)
F26 0.0157(4) 0.0631(7) 0.0274(5) -0.0016(5) -0.0073(4) 0.0085(4)
F27 0.0284(4) 0.0260(4) 0.0197(4) -0.0074(3) -0.0044(3) 0.0034(3)
F28 0.0617(7) 0.0260(5) 0.0160(4) -0.0064(3) -0.0108(4) -0.0030(4)
F29 0.0438(6) 0.0442(6) 0.0199(4) 0.0096(4) -0.0134(4) 0.0072(5)
F30 0.0377(5) 0.0239(4) 0.0190(4) 0.0056(3) 0.0019(4) -0.0065(4)
F31 0.0380(6) 0.0405(6) 0.0266(5) -0.0157(4) -0.0069(4) 0.0023(4)
F32 0.0545(7) 0.0332(5) 0.0339(5) -0.0072(4) -0.0138(5) -0.0240(5)
F33 0.0537(7) 0.0342(5) 0.0236(5) 0.0032(4) -0.0219(5) -0.0126(5)
F34 0.0378(6) 0.0426(6) 0.0198(4) 0.0081(4) -0.0019(4) -0.0022(4)
F35 0.0269(5) 0.0409(6) 0.0360(5) -0.0043(4) 0.0067(4) -0.0180(4)
F36 0.0263(5) 0.0270(4) 0.0319(5) -0.0094(4) 0.0050(4) -0.0024(4)
N7 0.0221(5) 0.0147(5) 0.0131(5) -0.0003(4) -0.0007(4) -0.0007(4)
N8 0.0170(5) 0.0137(4) 0.0128(4) -0.0020(4) -0.0007(4) -0.0010(4)
N9 0.0162(5) 0.0178(5) 0.0108(4) 0.0000(4) -0.0034(4) -0.0026(4)
N10 0.0175(5) 0.0143(4) 0.0100(4) 0.0005(3) -0.0032(4) -0.0019(4)
N11 0.0188(5) 0.0156(5) 0.0138(5) -0.0017(4) -0.0039(4) -0.0027(4)
N12 0.0158(5) 0.0143(4) 0.0139(4) -0.0007(4) -0.0017(4) -0.0026(4)
C24 0.0232(6) 0.0138(5) 0.0178(6) 0.0004(4) -0.0007(5) -0.0010(4)
C25 0.0211(6) 0.0133(5) 0.0218(6) -0.0027(4) -0.0008(5) -0.0017(4)
C26 0.0147(5) 0.0152(5) 0.0168(5) -0.0045(4) -0.0008(4) -0.0016(4)
C27 0.0445(9) 0.0174(6) 0.0215(7) 0.0029(5) -0.0001(6) 0.0027(6)
C28 0.0201(6) 0.0183(6) 0.0186(6) -0.0064(5) -0.0021(5) -0.0010(5)
C29 0.0155(5) 0.0166(5) 0.0150(5) 0.0000(4) -0.0046(4) -0.0013(4)
C30 0.0212(6) 0.0173(5) 0.0171(5) 0.0017(4) -0.0087(5) -0.0009(4)
C31 0.0234(6) 0.0134(5) 0.0121(5) 0.0007(4) -0.0060(4) -0.0026(4)
C32 0.0163(6) 0.0265(6) 0.0183(6) -0.0014(5) -0.0055(5) 0.0015(5)
C33 0.0342(8) 0.0187(6) 0.0130(5) 0.0008(4) -0.0074(5) 0.0003(5)
C34 0.0203(6) 0.0152(5) 0.0181(6) 0.0001(4) -0.0083(5) -0.0030(4)
C35 0.0189(6) 0.0161(5) 0.0240(6) 0.0019(5) -0.0078(5) -0.0046(4)
C36 0.0167(5) 0.0147(5) 0.0180(6) 0.0022(4) -0.0030(4) -0.0028(4)
C37 0.0337(8) 0.0216(6) 0.0221(6) -0.0023(5) -0.0116(6) -0.0083(6)
C38 0.0210(6) 0.0221(6) 0.0224(6) 0.0004(5) 0.0001(5) -0.0052(5)
C39 0.0253(7) 0.0250(6) 0.0116(5) -0.0026(5) -0.0041(5) -0.0012(5)
C40 0.0193(6) 0.0280(7) 0.0110(5) -0.0014(5) -0.0030(4) 0.0020(5)
C41 0.0225(6) 0.0315(7) 0.0171(6) -0.0002(5) -0.0053(5) -0.0064(5)
C42 0.0217(7) 0.0397(9) 0.0203(6) 0.0037(6) -0.0032(5) -0.0055(6)
C43 0.0263(7) 0.0480(10) 0.0166(6) 0.0069(6) -0.0039(5) -0.0037(7)
C44 0.0360(9) 0.0522(11) 0.0140(6) -0.0037(6) -0.0081(6) -0.0023(8)
C45 0.0342(9) 0.0538(11) 0.0179(7) -0.0010(7) -0.0123(6) -0.0110(8)
C46 0.0207(6) 0.0400(8) 0.0174(6) 0.0008(6) -0.0073(5) -0.0051(6)
B2 0.0173(6) 0.0137(5) 0.0120(5) -0.0015(4) -0.0019(5) -0.0016(5)

loop_
_atom_type_symbol
_atom_type_description
_atom_type_scat_dispersion_real
_atom_type_scat_dispersion_imag
_atom_type_scat_source
C C 0.0033 0.0016 'International Tables Vol C Tables 4.2.6.8 and 6.1.1.4'
H H 0.0000 0.0000 'International Tables Vol C Tables 4.2.6.8 and 6.1.1.4'
B B 0.0013 0.0007 'International Tables Vol C Tables 4.2.6.8 and 6.1.1.4'
N N 0.0061 0.0033 'International Tables Vol C Tables 4.2.6.8 and 6.1.1.4'
F F 0.0171 0.0103 'International Tables Vol C Tables 4.2.6.8 and 6.1.1.4'
Ag Ag -0.8971 1.1015 'International Tables Vol C Tables 4.2.6.8 and 6.1.1.4'

loop_
_geom_angle_atom_site_label_1
_geom_angle_atom_site_label_2
_geom_angle_atom_site_label_3
_geom_angle
C16 Ag1 N5 155.83(5)
C16 Ag1 C17 33.62(5)
N5 Ag1 C17 122.79(5)
C16 Ag1 N1 112.66(5)
N5 Ag1 N1 79.47(4)
C17 Ag1 N1 131.67(5)
C16 Ag1 N3 123.94(5)
N5 Ag1 N3 77.18(4)
C17 Ag1 N3 140.59(5)
N1 Ag1 N3 81.94(4)
C1 N1 N2 105.85(11)
C1 N1 Ag1 134.60(9)
N2 N1 Ag1 119.54(8)
N1 N2 C3 109.30(11)
N1 N2 B1 121.37(10)
C3 N2 B1 129.20(11)
C6 N3 N4 106.22(10)
C6 N3 Ag1 134.12(8)
N4 N3 Ag1 119.57(8)
N3 N4 C8 108.80(10)
N3 N4 B1 121.07(10)
C8 N4 B1 129.39(11)
C11 N5 N6 106.24(11)
C11 N5 Ag1 133.20(9)
N6 N5 Ag1 120.47(8)
N5 N6 C13 108.96(11)
N5 N6 B1 121.81(10)
C13 N6 B1 129.23(11)
N1 C1 C2 112.03(12)
N1 C1 C4 120.39(13)
C2 C1 C4 127.56(13)
C3 C2 C1 103.76(12)
C3 C2 H2 128.1
C1 C2 H2 128.1
N2 C3 C2 109.06(12)
N2 C3 C5 124.66(12)
C2 C3 C5 126.27(12)
F2 C4 F3 107.23(14)
F2 C4 F1 107.50(14)
F3 C4 F1 106.30(14)
F2 C4 C1 110.58(14)
F3 C4 C1 112.37(13)
F1 C4 C1 112.56(14)
F6 C5 F4 107.26(12)
F6 C5 F5 107.83(13)
F4 C5 F5 107.24(12)
F6 C5 C3 112.72(12)
F4 C5 C3 109.55(13)
F5 C5 C3 111.98(12)
N3 C6 C7 112.14(11)
N3 C6 C9 120.73(11)
C7 C6 C9 127.13(12)
C8 C7 C6 103.43(11)
C8 C7 H7 128.3
C6 C7 H7 128.3
N4 C8 C7 109.41(11)
N4 C8 C10 125.32(12)
C7 C8 C10 125.27(12)
F8 C9 F9 108.07(11)
F8 C9 F7 107.09(10)
F9 C9 F7 106.62(10)
F8 C9 C6 110.83(11)
F9 C9 C6 111.88(10)
F7 C9 C6 112.10(11)
F12 C10 F10 107.11(13)
F12 C10 F11 107.22(14)
F10 C10 F11 106.88(15)
F12 C10 C8 113.26(14)
F10 C10 C8 112.74(14)
F11 C10 C8 109.29(12)
N5 C11 C12 111.87(12)
N5 C11 C14 120.11(12)
C12 C11 C14 128.02(13)
C13 C12 C11 103.67(12)
C13 C12 H12 128.2
C11 C12 H12 128.2
N6 C13 C12 109.25(12)
N6 C13 C15 124.98(13)
C12 C13 C15 125.77(13)
F15 C14 F14 107.41(13)
F15 C14 F13 106.39(13)
F14 C14 F13 107.52(13)
F15 C14 C11 112.74(12)
F14 C14 C11 110.56(13)
F13 C14 C11 111.93(12)
F18 C15 F16 107.67(14)
F18 C15 F17 107.06(13)
F16 C15 F17 107.22(13)
F18 C15 C13 112.82(12)
F16 C15 C13 112.55(13)
F17 C15 C13 109.22(13)
C17 C16 C23 124.11(14)
C17 C16 Ag1 74.25(8)
C23 C16 Ag1 113.00(9)
C17 C16 H16 113.1
C23 C16 H16 113.1
Ag1 C16 H16 113.1
C16 C17 C18 125.18(14)
C16 C17 Ag1 72.12(8)
C18 C17 Ag1 112.53(10)
C16 C17 H17 113.3
C18 C17 H17 113.3
Ag1 C17 H17 113.3
C17 C18 C19 112.93(13)
C17 C18 H18A 109.0
C19 C18 H18A 109.0
C17 C18 H18B 109.0
C19 C18 H18B 109.0
H18A C18 H18B 107.8
C20 C19 C18 116.29(13)
C20 C19 H19A 108.2
C18 C19 H19A 108.2
C20 C19 H19B 108.2
C18 C19 H19B 108.2
H19A C19 H19B 107.4
C19 C20 C21 115.94(14)
C19 C20 H20A 108.3
C21 C20 H20A 108.3
C19 C20 H20B 108.3
C21 C20 H20B 108.3
H20A C20 H20B 107.4
C22 C21 C20 116.07(13)
C22 C21 H21A 108.3
C20 C21 H21A 108.3
C22 C21 H21B 108.3
C20 C21 H21B 108.3
H21A C21 H21B 107.4
C21 C22 C23 114.66(13)
C21 C22 H22A 108.6
C23 C22 H22A 108.6
C21 C22 H22B 108.6
C23 C22 H22B 108.6
H22A C22 H22B 107.6
C16 C23 C22 111.26(13)
C16 C23 H23A 109.4
C22 C23 H23A 109.4
C16 C23 H23B 109.4
C22 C23 H23B 109.4
H23A C23 H23B 108.0
N2 B1 N4 111.43(11)
N2 B1 N6 109.24(11)
N4 B1 N6 108.99(10)
N2 B1 H1B1 111.1(9)
N4 B1 H1B1 108.5(9)
N6 B1 H1B1 107.5(9)
C39 Ag2 C40 33.84(5)
C39 Ag2 N9 142.44(4)
C40 Ag2 N9 115.67(4)
C39 Ag2 N11 116.58(5)
C40 Ag2 N11 146.26(5)
N9 Ag2 N11 79.79(4)
C39 Ag2 N7 134.49(4)
C40 Ag2 N7 130.29(4)
N9 Ag2 N7 79.19(4)
N11 Ag2 N7 80.33(4)
C24 N7 N8 105.89(11)
C24 N7 Ag2 134.19(9)
N8 N7 Ag2 117.26(8)
N7 N8 C26 109.36(10)
N7 N8 B2 121.45(10)
C26 N8 B2 129.19(11)
C29 N9 N10 105.98(10)
C29 N9 Ag2 131.26(9)
N10 N9 Ag2 119.44(8)
N9 N10 C31 109.15(10)
N9 N10 B2 120.89(10)
C31 N10 B2 129.95(11)
C34 N11 N12 105.92(11)
C34 N11 Ag2 133.39(9)
N12 N11 Ag2 119.21(8)
N11 N12 C36 109.25(11)
N11 N12 B2 121.16(10)
C36 N12 B2 129.38(11)
N7 C24 C25 112.14(12)
N7 C24 C27 120.83(12)
C25 C24 C27 127.03(12)
C26 C25 C24 103.54(11)
C26 C25 H25 128.2
C24 C25 H25 128.2
N8 C26 C25 109.07(11)
N8 C26 C28 124.65(12)
C25 C26 C28 126.23(12)
F19 C27 F20 107.37(16)
F19 C27 F21 105.62(14)
F20 C27 F21 107.47(16)
F19 C27 C24 112.97(13)
F20 C27 C24 111.06(13)
F21 C27 C24 112.00(16)
F24 C28 F23 107.30(11)
F24 C28 F22 106.93(12)
F23 C28 F22 107.22(11)
F24 C28 C26 113.28(11)
F23 C28 C26 109.67(11)
F22 C28 C26 112.14(12)
N9 C29 C30 111.95(11)
N9 C29 C32 119.37(11)
C30 C29 C32 128.65(12)
C31 C30 C29 103.53(11)
C31 C30 H30 128.2
C29 C30 H30 128.2
N10 C31 C30 109.39(11)
N10 C31 C33 124.18(12)
C30 C31 C33 126.43(12)
F26 C32 F27 107.37(12)
F26 C32 F25 107.25(12)
F27 C32 F25 106.06(11)
F26 C32 C29 111.34(11)
F27 C32 C29 112.29(12)
F25 C32 C29 112.20(11)
F30 C33 F29 107.45(12)
F30 C33 F28 106.94(12)
F29 C33 F28 107.31(12)
F30 C33 C31 113.37(12)
F29 C33 C31 109.40(12)
F28 C33 C31 112.09(11)
N11 C34 C35 112.14(12)
N11 C34 C37 119.97(12)
C35 C34 C37 127.89(13)
C36 C35 C34 103.52(12)
C36 C35 H35 128.2
C34 C35 H35 128.2
N12 C36 C35 109.18(12)
N12 C36 C38 124.80(12)
C35 C36 C38 126.03(12)
F31 C37 F32 107.91(13)
F31 C37 F33 106.23(13)
F32 C37 F33 106.91(12)
F31 C37 C34 112.48(12)
F32 C37 C34 110.80(13)
F33 C37 C34 112.20(12)
F34 C38 F36 107.20(13)
F34 C38 F35 107.50(12)
F36 C38 F35 106.79(12)
F34 C38 C36 113.28(12)
F36 C38 C36 112.49(12)
F35 C38 C36 109.26(12)
C40 C39 C46 123.34(14)
C40 C39 Ag2 73.94(8)
C46 C39 Ag2 116.45(10)
C40 C39 H39 112.5
C46 C39 H39 112.5
Ag2 C39 H39 112.5
C39 C40 C41 125.35(13)
C39 C40 Ag2 72.21(8)
C41 C40 Ag2 114.70(9)
C39 C40 H40 112.7
C41 C40 H40 112.7
Ag2 C40 H40 112.7
C40 C41 C42 112.48(13)
C40 C41 H41A 109.1
C42 C41 H41A 109.1
C40 C41 H41B 109.1
C42 C41 H41B 109.1
H41A C41 H41B 107.8
C43 C42 C41 115.95(13)
C43 C42 H42A 108.3
C41 C42 H42A 108.3
C43 C42 H42B 108.3
C41 C42 H42B 108.3
H42A C42 H42B 107.4
C44 C43 C42 116.23(14)
C44 C43 H43A 108.2
C42 C43 H43A 108.2
C44 C43 H43B 108.2
C42 C43 H43B 108.2
H43A C43 H43B 107.4
C43 C44 C45 115.63(15)
C43 C44 H44A 108.4
C45 C44 H44A 108.4
C43 C44 H44B 108.4
C45 C44 H44B 108.4
H44A C44 H44B 107.4
C44 C45 C46 114.71(13)
C44 C45 H45A 108.6
C46 C45 H45A 108.6
C44 C45 H45B 108.6
C46 C45 H45B 108.6
H45A C45 H45B 107.6
C39 C46 C45 109.14(13)
C39 C46 H46A 109.9
C45 C46 H46A 109.9
C39 C46 H46B 109.9
C45 C46 H46B 109.9
H46A C46 H46B 108.3
N10 B2 N8 109.27(10)
N10 B2 N12 109.15(10)
N8 B2 N12 110.27(10)
N10 B2 H2B2 108.6(9)
N8 B2 H2B2 108.6(9)
N12 B2 H2B2 110.9(9)

loop_
_geom_bond_atom_site_label_1
_geom_bond_atom_site_label_2
_geom_bond_distance
Ag1 C16 2.3349(14)
Ag1 N5 2.3446(11)
Ag1 C17 2.3612(14)
Ag1 N1 2.4027(11)
Ag1 N3 2.4095(11)
F1 C4 1.338(2)
F2 C4 1.3325(19)
F3 C4 1.336(2)
F4 C5 1.3353(17)
F5 C5 1.3369(18)
F6 C5 1.3299(18)
F7 C9 1.3448(15)
F8 C9 1.3346(15)
F9 C9 1.3376(15)
F10 C10 1.338(2)
F11 C10 1.3396(18)
F12 C10 1.325(2)
F13 C14 1.3429(18)
F14 C14 1.3338(17)
F15 C14 1.3314(19)
F16 C15 1.332(2)
F17 C15 1.3353(18)
F18 C15 1.3305(18)
N1 C1 1.3360(17)
N1 N2 1.3584(15)
N2 C3 1.3630(16)
N2 B1 1.5547(18)
N3 C6 1.3304(16)
N3 N4 1.3563(14)
N4 C8 1.3656(17)
N4 B1 1.5558(18)
N5 C11 1.3340(17)
N5 N6 1.3562(15)
N6 C13 1.3652(16)
N6 B1 1.5591(19)
C1 C2 1.390(2)
C1 C4 1.490(2)
C2 C3 1.373(2)
C2 H2 0.9500
C3 C5 1.495(2)
C6 C7 1.3911(18)
C6 C9 1.4870(17)
C7 C8 1.3710(18)
C7 H7 0.9500
C8 C10 1.4936(19)
C11 C12 1.3919(19)
C11 C14 1.485(2)
C12 C13 1.372(2)
C12 H12 0.9500
C13 C15 1.491(2)
C16 C17 1.358(2)
C16 C23 1.500(2)
C16 H16 1.0000
C17 C18 1.509(2)
C17 H17 1.0000
C18 C19 1.540(2)
C18 H18A 0.9900
C18 H18B 0.9900
C19 C20 1.527(2)
C19 H19A 0.9900
C19 H19B 0.9900
C20 C21 1.543(2)
C20 H20A 0.9900
C20 H20B 0.9900
C21 C22 1.529(2)
C21 H21A 0.9900
C21 H21B 0.9900
C22 C23 1.540(2)
C22 H22A 0.9900
C22 H22B 0.9900
C23 H23A 0.9900
C23 H23B 0.9900
B1 H1B1 1.077(16)
Ag2 C39 2.3271(13)
Ag2 C40 2.3486(13)
Ag2 N9 2.3567(11)
Ag2 N11 2.3578(11)
Ag2 N7 2.4391(11)
F19 C27 1.322(2)
F20 C27 1.3252(19)
F21 C27 1.327(2)
F22 C28 1.3382(16)
F23 C28 1.3357(15)
F24 C28 1.3285(17)
F25 C32 1.3439(17)
F26 C32 1.3350(16)
F27 C32 1.3389(17)
F28 C33 1.3393(16)
F29 C33 1.3354(17)
F30 C33 1.3300(18)
F31 C37 1.3338(19)
F32 C37 1.3349(17)
F33 C37 1.3441(18)
F34 C38 1.3284(18)
F35 C38 1.3434(17)
F36 C38 1.3372(17)
N7 C24 1.3330(16)
N7 N8 1.3572(15)
N8 C26 1.3618(16)
N8 B2 1.5557(17)
N9 C29 1.3357(16)
N9 N10 1.3558(14)
N10 C31 1.3603(16)
N10 B2 1.5550(18)
N11 C34 1.3365(17)
N11 N12 1.3530(15)
N12 C36 1.3597(16)
N12 B2 1.5585(18)
C24 C25 1.3918(19)
C24 C27 1.491(2)
C25 C26 1.3753(19)
C25 H25 0.9500
C26 C28 1.4949(19)
C29 C30 1.3911(18)
C29 C32 1.4842(19)
C30 C31 1.3711(19)
C30 H30 0.9500
C31 C33 1.4919(18)
C34 C35 1.3844(19)
C34 C37 1.492(2)
C35 C36 1.3756(19)
C35 H35 0.9500
C36 C38 1.4945(19)
C39 C40 1.361(2)
C39 C46 1.497(2)
C39 H39 1.0000
C40 C41 1.507(2)
C40 H40 1.0000
C41 C42 1.537(2)
C41 H41A 0.9900
C41 H41B 0.9900
C42 C43 1.536(2)
C42 H42A 0.9900
C42 H42B 0.9900
C43 C44 1.529(3)
C43 H43A 0.9900
C43 H43B 0.9900
C44 C45 1.532(2)
C44 H44A 0.9900
C44 H44B 0.9900
C45 C46 1.545(2)
C45 H45A 0.9900
C45 H45B 0.9900
C46 H46A 0.9900
C46 H46B 0.9900
B2 H2B2 1.030(16)
